data_7701899
loop_
_publ_author_name
'Abe, Masaaki'
'Mukotaka, Hiroto'
'Fujioka, Taro'
'Okawara, Toru'
'Umegaki, Kei'
'Ono, Toshikazu'
'Hisaeda, Yoshio'

_publ_section_title
;
 First entry into nonmetal-centred porphycenes: synthesis of a
 phosphorus(v) complex of octaethylporphycene.
;
_journal_issue 8
_journal_name_full 'Dalton transactions (Cambridge, England : 2003)'
_journal_page_first 2487
_journal_page_last 2491
_journal_paper_doi 10.1039/c7dt04471b
_journal_volume 47
_journal_year 2018
_chemical_formula_moiety 'C38 H50 N4 O2 P, F6 P'
_chemical_formula_sum 'C38 H50 F6 N4 O2 P2'
_chemical_formula_weight 770.76
_space_group_crystal_system monoclinic
_space_group_IT_number 14
_space_group_name_Hall '-P 2yn'
_space_group_name_H-M_alt 'P 1 21/n 1'
_symmetry_space_group_name_Hall '-P 2yn'
_symmetry_space_group_name_H-M 'P 1 21/n 1'
_atom_sites_solution_hydrogens geom
_atom_sites_solution_primary heavy
_audit_creation_date 2017-12-18
_audit_creation_method
;
Olex2 1.2
(compiled 2017.08.10 svn.r3458 for OlexSys, GUI svn.r5381)
;
_audit_update_record
;
2017-12-18 deposited with the CCDC.
2018-01-22 downloaded from the CCDC.
;
_cell_angle_alpha 90
_cell_angle_beta 103.4690(10)
_cell_angle_gamma 90
_cell_formula_units_Z 4
_cell_length_a 15.0495(9)
_cell_length_b 8.8372(6)
_cell_length_c 29.5665(18)
_cell_measurement_reflns_used 9871
_cell_measurement_temperature 100(2)
_cell_measurement_theta_max 30.46
_cell_measurement_theta_min 2.25
_cell_volume 3824.1(4)
_computing_molecular_graphics 'Olex2 (Dolomanov et al., 2009)'
_computing_publication_material 'Olex2 (Dolomanov et al., 2009)'
_computing_structure_refinement 'ShelXL (Sheldrick, 2015)'
_computing_structure_solution 'ShelXS-1997 (Sheldrick, 2008)'
_diffrn_ambient_temperature 100.15
_diffrn_measured_fraction_theta_full 1.000
_diffrn_measured_fraction_theta_max 1.000
_diffrn_measurement_device_type 'Bruker APEX-II CCD'
_diffrn_measurement_method '\f and \w scans'
_diffrn_radiation_monochromator graphite
_diffrn_radiation_type MoK\a
_diffrn_radiation_wavelength 0.71073
_diffrn_reflns_av_R_equivalents 0.0356
_diffrn_reflns_av_unetI/netI 0.0240
_diffrn_reflns_Laue_measured_fraction_full 1.000
_diffrn_reflns_Laue_measured_fraction_max 1.000
_diffrn_reflns_limit_h_max 19
_diffrn_reflns_limit_h_min -19
_diffrn_reflns_limit_k_max 11
_diffrn_reflns_limit_k_min -11
_diffrn_reflns_limit_l_max 37
_diffrn_reflns_limit_l_min -37
_diffrn_reflns_number 45576
_diffrn_reflns_point_group_measured_fraction_full 1.000
_diffrn_reflns_point_group_measured_fraction_max 1.000
_diffrn_reflns_theta_full 25.242
_diffrn_reflns_theta_max 26.731
_diffrn_reflns_theta_min 1.407
_diffrn_standards_number 0
_exptl_absorpt_coefficient_mu 0.182
_exptl_absorpt_correction_type none
_exptl_crystal_colour violet
_exptl_crystal_colour_primary violet
_exptl_crystal_density_diffrn 1.339
_exptl_crystal_description plate
_exptl_crystal_F_000 1624
_exptl_crystal_size_max 0.47
_exptl_crystal_size_mid 0.26
_exptl_crystal_size_min 0.05
_refine_diff_density_max 0.426
_refine_diff_density_min -0.415
_refine_diff_density_rms 0.062
_refine_ls_extinction_method none
_refine_ls_goodness_of_fit_ref 1.032
_refine_ls_hydrogen_treatment constr
_refine_ls_matrix_type full
_refine_ls_number_parameters 530
_refine_ls_number_reflns 8115
_refine_ls_number_restraints 24
_refine_ls_restrained_S_all 1.033
_refine_ls_R_factor_all 0.0512
_refine_ls_R_factor_gt 0.0427
_refine_ls_shift/su_max 0.002
_refine_ls_shift/su_mean 0.000
_refine_ls_structure_factor_coef Fsqd
_refine_ls_weighting_details 'w=1/[\s^2^(Fo^2^)+(0.0633P)^2^+2.5932P] where P=(Fo^2^+2Fc^2^)/3'
_refine_ls_weighting_scheme calc
_refine_ls_wR_factor_gt 0.1128
_refine_ls_wR_factor_ref 0.1194
_reflns_Friedel_coverage 0.000
_reflns_number_gt 6909
_reflns_number_total 8115
_reflns_threshold_expression 'I > 2\s(I)'
_cod_data_source_file c7dt04471b2.cif
_cod_data_source_block mkt2_0m
_cod_database_code 7701899
_shelx_shelxl_version_number 2017/1
_shelx_space_group_comment
;
The symmetry employed for this shelxl refinement is uniquely defined
by the following loop, which should always be used as a source of
symmetry information in preference to the above space-group names.
They are only intended as comments.
;
_shelx_estimated_absorpt_t_max 0.991
_shelx_estimated_absorpt_t_min 0.919
_olex2_refinement_description
;
1. Fixed Uiso
 At 1.2 times of:
  All C(H) groups, All C(H,H) groups
 At 1.5 times of:
  All C(H,H,H) groups
2. Uiso/Uaniso restraints and constraints
Uanis(F6A) \\sim Ueq, Uanis(F5A) \\sim Ueq, Uanis(F3A) \\sim Ueq, Uanis(F2A)
\\sim Ueq: with sigma of 0.01 and sigma for terminal atoms of 0.01
Uanis(C29A) = Uanis(C12)
3. Others
 Sof(F2A)=Sof(F3A)=Sof(F5A)=Sof(F6A)=1-FVAR(1)
 Sof(F2)=Sof(F3)=Sof(F5)=Sof(F6)=FVAR(1)
 Sof(C29A)=Sof(H29c)=Sof(H29d)=Sof(C30A)=Sof(H30d)=Sof(H30e)=Sof(H30f)=1-FVAR(2)
 Sof(C29)=Sof(H29a)=Sof(H29b)=Sof(C30)=Sof(H30a)=Sof(H30b)=Sof(H30c)=FVAR(2)
4.a Secondary CH2 refined with riding coordinates:
 C21(H21a,H21b), C23(H23a,H23b), C25(H25a,H25b), C27(H27a,H27b), C29(H29a,
 H29b), C29A(H29c,H29d), C31(H31a,H31b), C33(H33a,H33b), C35(H35a,H35b)
4.b Aromatic/amide H refined with riding coordinates:
 C5(H5), C10(H10), C15(H15), C20(H20)
4.c Idealised Me refined as rotating group:
 C22(H22a,H22b,H22c), C24(H24a,H24b,H24c), C26(H26a,H26b,H26c), C28(H28a,H28b,
 H28c), C30(H30a,H30b,H30c), C30A(H30d,H30e,H30f), C32(H32a,H32b,H32c),
 C34(H34a,H34b,H34c), C36(H36a,H36b,H36c), C37(H37a,H37b,H37c), C38(H38a,H38b,
 H38c)
;
_olex2_submission_special_instructions 'No special instructions were received'

loop_
_space_group_symop_operation_xyz
'x, y, z'
'-x+1/2, y+1/2, -z+1/2'
'-x, -y, -z'
'x-1/2, -y-1/2, z-1/2'

loop_
_atom_site_label
_atom_site_type_symbol
_atom_site_fract_x
_atom_site_fract_y
_atom_site_fract_z
_atom_site_U_iso_or_equiv
_atom_site_adp_type
_atom_site_occupancy
_atom_site_site_symmetry_order
_atom_site_calc_flag
_atom_site_refinement_flags_posn
_atom_site_refinement_flags_adp
_atom_site_refinement_flags_occupancy
_atom_site_disorder_assembly
_atom_site_disorder_group
P1 P 0.52036(3) 0.07191(5) 0.83041(2) 0.01539(10) Uani 1 1 d . . . . .
O1 O 0.56634(8) -0.08637(13) 0.81659(4) 0.0187(2) Uani 1 1 d . . . . .
O2 O 0.47642(8) 0.23644(13) 0.84075(4) 0.0187(2) Uani 1 1 d . . . . .
N1 N 0.49559(9) -0.01367(16) 0.88259(5) 0.0175(3) Uani 1 1 d . . . . .
N2 N 0.63447(9) 0.12751(16) 0.86395(5) 0.0180(3) Uani 1 1 d . . . . .
N3 N 0.54507(9) 0.15762(16) 0.77819(5) 0.0179(3) Uani 1 1 d . . . . .
N4 N 0.40627(9) 0.01675(15) 0.79655(4) 0.0166(3) Uani 1 1 d . . . . .
C1 C 0.41058(11) -0.02834(19) 0.89277(6) 0.0187(3) Uani 1 1 d . . . . .
C2 C 0.42093(11) -0.0984(2) 0.93767(6) 0.0205(3) Uani 1 1 d . . . . .
C3 C 0.51115(11) -0.13859(19) 0.95225(5) 0.0199(3) Uani 1 1 d . . . . .
C4 C 0.55830(11) -0.07771(18) 0.91932(5) 0.0184(3) Uani 1 1 d . . . . .
C5 C 0.65155(11) -0.05573(19) 0.92669(5) 0.0187(3) Uani 1 1 d . . . . .
H5 H 0.692115 -0.117066 0.948615 0.022 Uiso 1 1 calc R . . . .
C6 C 0.68636(11) 0.05455(19) 0.90248(6) 0.0185(3) Uani 1 1 d . . . . .
C7 C 0.77169(11) 0.1335(2) 0.91865(6) 0.0209(3) Uani 1 1 d . . . . .
C8 C 0.76845(11) 0.2593(2) 0.89146(6) 0.0228(4) Uani 1 1 d . . . . .
C9 C 0.68422(11) 0.25255(19) 0.85631(6) 0.0212(3) Uani 1 1 d . . . . .
C10 C 0.66279(12) 0.3350(2) 0.81545(6) 0.0245(4) Uani 1 1 d . . . . .
H10 H 0.690655 0.430754 0.813935 0.029 Uiso 1 1 calc R . . . .
C11 C 0.60116(12) 0.2795(2) 0.77671(6) 0.0235(4) Uani 1 1 d . . . . .
C12 C 0.60070(12) 0.3133(2) 0.72904(6) 0.0280(4) Uani 1 1 d . . . . .
C13 C 0.55025(12) 0.2032(2) 0.70218(6) 0.0242(4) Uani 1 1 d . . . . .
C14 C 0.51156(11) 0.11086(19) 0.73269(6) 0.0190(3) Uani 1 1 d . . . . .
C15 C 0.43763(11) 0.01559(19) 0.71937(6) 0.0193(3) Uani 1 1 d . . . . .
H15 H 0.424515 -0.028524 0.689240 0.023 Uiso 1 1 calc R . . . .
C16 C 0.38224(11) -0.01635(18) 0.74960(5) 0.0178(3) Uani 1 1 d . . . . .
C17 C 0.28787(11) -0.05953(18) 0.73668(6) 0.0181(3) Uani 1 1 d . . . . .
C18 C 0.25348(11) -0.04613(18) 0.77538(6) 0.0180(3) Uani 1 1 d . . . . .
C19 C 0.32823(10) -0.00297(18) 0.81318(6) 0.0174(3) Uani 1 1 d . . . . .
C20 C 0.32933(11) -0.00990(19) 0.86008(6) 0.0189(3) Uani 1 1 d . . . . .
H20 H 0.273680 -0.001909 0.869856 0.023 Uiso 1 1 calc R . . . .
C21 C 0.34435(12) -0.1247(2) 0.96157(6) 0.0242(4) Uani 1 1 d . . . . .
H21A H 0.300543 -0.039708 0.954109 0.029 Uiso 1 1 calc R . . . .
H21B H 0.369708 -0.124369 0.995620 0.029 Uiso 1 1 calc R . . . .
C22 C 0.29320(14) -0.2719(2) 0.94811(7) 0.0337(4) Uani 1 1 d . . . . .
H22A H 0.260021 -0.267234 0.915418 0.051 Uiso 1 1 calc GR . . . .
H22B H 0.249759 -0.287574 0.967745 0.051 Uiso 1 1 calc GR . . . .
H22C H 0.336766 -0.356102 0.952463 0.051 Uiso 1 1 calc GR . . . .
C23 C 0.55592(12) -0.2332(2) 0.99322(6) 0.0244(4) Uani 1 1 d . . . . .
H23A H 0.513357 -0.246396 1.013897 0.029 Uiso 1 1 calc R . . . .
H23B H 0.611046 -0.180416 1.011061 0.029 Uiso 1 1 calc R . . . .
C24 C 0.58295(15) -0.3880(2) 0.97801(7) 0.0359(5) Uani 1 1 d . . . . .
H24A H 0.528023 -0.442730 0.961933 0.054 Uiso 1 1 calc GR . . . .
H24B H 0.614299 -0.445663 1.005404 0.054 Uiso 1 1 calc GR . . . .
H24C H 0.623895 -0.375021 0.956930 0.054 Uiso 1 1 calc GR . . . .
C25 C 0.84783(11) 0.0812(2) 0.95799(6) 0.0240(4) Uani 1 1 d . . . . .
H25A H 0.821793 0.044931 0.983838 0.029 Uiso 1 1 calc R . . . .
H25B H 0.888586 0.167741 0.969577 0.029 Uiso 1 1 calc R . . . .
C26 C 0.90328(14) -0.0450(2) 0.94304(7) 0.0345(4) Uani 1 1 d . . . . .
H26A H 0.862499 -0.128197 0.929669 0.052 Uiso 1 1 calc GR . . . .
H26B H 0.948822 -0.081830 0.970098 0.052 Uiso 1 1 calc GR . . . .
H26C H 0.934293 -0.006413 0.919695 0.052 Uiso 1 1 calc GR . . . .
C27 C 0.83797(13) 0.3834(2) 0.89614(7) 0.0291(4) Uani 1 1 d . . . . .
H27A H 0.839322 0.421512 0.864822 0.035 Uiso 1 1 calc R . . . .
H27B H 0.899155 0.341958 0.910493 0.035 Uiso 1 1 calc R . . . .
C28 C 0.8175(2) 0.5140(3) 0.92557(11) 0.0637(8) Uani 1 1 d . . . . .
H28A H 0.760987 0.564367 0.909344 0.096 Uiso 1 1 calc GR . . . .
H28B H 0.868055 0.586586 0.930794 0.096 Uiso 1 1 calc GR . . . .
H28C H 0.810088 0.475285 0.955538 0.096 Uiso 1 1 calc GR . . . .
C29 C 0.64908(19) 0.4452(3) 0.71403(9) 0.0272(6) Uani 0.811(5) 1 d . . P A 1
H29A H 0.649824 0.530435 0.735853 0.033 Uiso 0.811(5) 1 calc R . P A 1
H29B H 0.615522 0.478554 0.682733 0.033 Uiso 0.811(5) 1 calc R . P A 1
C29A C 0.6809(9) 0.4014(15) 0.7109(4) 0.0280(4) Uani 0.189(5) 1 d . . P A 2
H29C H 0.740552 0.392003 0.733487 0.034 Uiso 0.189(5) 1 calc R . P A 2
H29D H 0.686624 0.362231 0.680323 0.034 Uiso 0.189(5) 1 calc R . P A 2
C30 C 0.74747(18) 0.4044(4) 0.71269(11) 0.0496(9) Uani 0.811(5) 1 d . . P A 1
H30A H 0.746904 0.319069 0.691443 0.074 Uiso 0.811(5) 1 calc GR . P A 1
H30B H 0.781638 0.376090 0.743972 0.074 Uiso 0.811(5) 1 calc GR . P A 1
H30C H 0.776755 0.491772 0.701820 0.074 Uiso 0.811(5) 1 calc GR . P A 1
C30A C 0.6470(12) 0.5647(17) 0.7072(6) 0.063(5) Uani 0.189(5) 1 d . . P A 2
H30D H 0.589296 0.571328 0.683593 0.094 Uiso 0.189(5) 1 calc GR . P A 2
H30E H 0.692611 0.630107 0.698206 0.094 Uiso 0.189(5) 1 calc GR . P A 2
H30F H 0.637216 0.597654 0.737286 0.094 Uiso 0.189(5) 1 calc GR . P A 2
C31 C 0.53161(13) 0.1824(2) 0.65031(6) 0.0284(4) Uani 1 1 d . . . . .
H31A H 0.524754 0.072998 0.643166 0.034 Uiso 1 1 calc R . . . .
H31B H 0.585028 0.219268 0.639304 0.034 Uiso 1 1 calc R . . . .
C32 C 0.44629(14) 0.2648(3) 0.62354(6) 0.0332(4) Uani 1 1 d . . . . .
H32A H 0.392402 0.224407 0.632681 0.050 Uiso 1 1 calc GR . . . .
H32B H 0.439722 0.249751 0.590087 0.050 Uiso 1 1 calc GR . . . .
H32C H 0.452006 0.373169 0.630683 0.050 Uiso 1 1 calc GR . . . .
C33 C 0.23736(11) -0.09394(19) 0.68777(6) 0.0211(3) Uani 1 1 d . . . . .
H33A H 0.189355 -0.170205 0.688149 0.025 Uiso 1 1 calc R . . . .
H33B H 0.280209 -0.136895 0.670341 0.025 Uiso 1 1 calc R . . . .
C34 C 0.19376(15) 0.0489(2) 0.66351(7) 0.0351(5) Uani 1 1 d . . . . .
H34A H 0.146516 0.085156 0.678757 0.053 Uiso 1 1 calc GR . . . .
H34B H 0.166107 0.026394 0.630809 0.053 Uiso 1 1 calc GR . . . .
H34C H 0.240607 0.127206 0.665367 0.053 Uiso 1 1 calc GR . . . .
C35 C 0.15722(11) -0.0746(2) 0.77939(6) 0.0215(3) Uani 1 1 d . . . . .
H35A H 0.158288 -0.147675 0.804879 0.026 Uiso 1 1 calc R . . . .
H35B H 0.122426 -0.121143 0.750152 0.026 Uiso 1 1 calc R . . . .
C36 C 0.10793(12) 0.0688(2) 0.78886(7) 0.0288(4) Uani 1 1 d . . . . .
H36A H 0.137536 0.108688 0.819602 0.043 Uiso 1 1 calc GR . . . .
H36B H 0.043956 0.044975 0.787983 0.043 Uiso 1 1 calc GR . . . .
H36C H 0.110665 0.144742 0.765068 0.043 Uiso 1 1 calc GR . . . .
C37 C 0.53348(13) -0.23506(19) 0.82083(6) 0.0253(4) Uani 1 1 d . . . . .
H37A H 0.564303 -0.277406 0.851053 0.038 Uiso 1 1 calc GR . . . .
H37B H 0.545992 -0.298769 0.795903 0.038 Uiso 1 1 calc GR . . . .
H37C H 0.467470 -0.231648 0.818475 0.038 Uiso 1 1 calc GR . . . .
C38 C 0.49078(12) 0.3069(2) 0.88536(6) 0.0243(4) Uani 1 1 d . . . . .
H38A H 0.435479 0.296815 0.897256 0.036 Uiso 1 1 calc GR . . . .
H38B H 0.504629 0.414332 0.882558 0.036 Uiso 1 1 calc GR . . . .
H38C H 0.542074 0.257737 0.906882 0.036 Uiso 1 1 calc GR . . . .
P2 P 0.15382(3) 0.27651(6) 0.93218(2) 0.02673(13) Uani 1 1 d . . . . .
F1 F 0.20928(8) 0.22602(16) 0.98274(4) 0.0426(3) Uani 1 1 d . . . . .
F2 F 0.06172(9) 0.2463(2) 0.94625(5) 0.0570(6) Uani 0.916(4) 1 d . . P B 1
F2A F 0.0871(16) 0.394(3) 0.9510(7) 0.070(7) Uani 0.084(4) 1 d . U P B 2
F3 F 0.15718(18) 0.44435(19) 0.94971(7) 0.0755(8) Uani 0.916(4) 1 d . . P B 1
F3A F 0.2099(18) 0.398(3) 0.9206(7) 0.062(6) Uani 0.084(4) 1 d . U P B 2
F4 F 0.09929(10) 0.32691(19) 0.88144(4) 0.0553(4) Uani 1 1 d . . . . .
F5 F 0.24979(11) 0.2997(4) 0.91789(6) 0.0709(8) Uani 0.916(4) 1 d . . P B 1
F5A F 0.206(2) 0.196(3) 0.9102(8) 0.076(7) Uani 0.084(4) 1 d . U P B 2
F6 F 0.15578(17) 0.1073(2) 0.91431(7) 0.0691(7) Uani 0.916(4) 1 d . . P B 1
F6A F 0.1031(19) 0.121(3) 0.9325(8) 0.076(7) Uani 0.084(4) 1 d . U P B 2

loop_
_atom_site_aniso_label
_atom_site_aniso_U_11
_atom_site_aniso_U_22
_atom_site_aniso_U_33
_atom_site_aniso_U_23
_atom_site_aniso_U_13
_atom_site_aniso_U_12
P1 0.01306(19) 0.0175(2) 0.01500(19) 0.00077(15) 0.00210(15) -0.00087(15)
O1 0.0178(5) 0.0175(6) 0.0212(6) 0.0000(4) 0.0051(4) 0.0004(4)
O2 0.0185(6) 0.0198(6) 0.0163(5) -0.0015(4) 0.0009(4) 0.0019(4)
N1 0.0138(6) 0.0218(7) 0.0160(6) 0.0015(5) 0.0015(5) -0.0008(5)
N2 0.0155(6) 0.0191(7) 0.0187(7) 0.0017(5) 0.0025(5) -0.0010(5)
N3 0.0150(6) 0.0208(7) 0.0177(6) 0.0019(5) 0.0034(5) -0.0001(5)
N4 0.0143(6) 0.0209(7) 0.0143(6) 0.0001(5) 0.0025(5) -0.0006(5)
C1 0.0176(8) 0.0209(8) 0.0181(8) -0.0009(6) 0.0056(6) -0.0020(6)
C2 0.0215(8) 0.0238(8) 0.0157(7) -0.0014(6) 0.0031(6) -0.0033(7)
C3 0.0198(8) 0.0233(8) 0.0157(7) -0.0010(6) 0.0023(6) -0.0050(6)
C4 0.0200(8) 0.0181(8) 0.0155(7) -0.0010(6) 0.0010(6) -0.0006(6)
C5 0.0176(8) 0.0206(8) 0.0164(7) 0.0001(6) 0.0010(6) 0.0010(6)
C6 0.0152(7) 0.0218(8) 0.0172(7) -0.0015(6) 0.0014(6) 0.0017(6)
C7 0.0161(7) 0.0237(8) 0.0223(8) -0.0025(7) 0.0031(6) -0.0022(6)
C8 0.0192(8) 0.0252(9) 0.0232(8) -0.0025(7) 0.0029(7) -0.0037(7)
C9 0.0185(8) 0.0208(8) 0.0241(8) -0.0005(7) 0.0048(7) -0.0035(6)
C10 0.0224(8) 0.0225(9) 0.0274(9) 0.0047(7) 0.0035(7) -0.0054(7)
C11 0.0207(8) 0.0240(9) 0.0254(9) 0.0050(7) 0.0044(7) -0.0021(7)
C12 0.0227(9) 0.0351(10) 0.0258(9) 0.0090(7) 0.0047(7) -0.0029(8)
C13 0.0189(8) 0.0314(9) 0.0233(9) 0.0053(7) 0.0070(7) 0.0013(7)
C14 0.0169(7) 0.0228(8) 0.0180(7) 0.0015(6) 0.0056(6) 0.0044(6)
C15 0.0200(8) 0.0207(8) 0.0169(7) -0.0014(6) 0.0037(6) 0.0031(6)
C16 0.0187(8) 0.0162(7) 0.0172(8) -0.0001(6) 0.0016(6) 0.0008(6)
C17 0.0183(8) 0.0156(7) 0.0190(8) 0.0001(6) 0.0014(6) -0.0007(6)
C18 0.0174(8) 0.0159(7) 0.0192(8) 0.0021(6) 0.0012(6) -0.0008(6)
C19 0.0140(7) 0.0174(8) 0.0204(8) 0.0013(6) 0.0031(6) -0.0003(6)
C20 0.0149(7) 0.0216(8) 0.0204(8) 0.0008(6) 0.0048(6) -0.0003(6)
C21 0.0210(8) 0.0334(10) 0.0186(8) 0.0015(7) 0.0051(6) -0.0028(7)
C22 0.0300(10) 0.0336(11) 0.0392(11) 0.0033(8) 0.0116(8) -0.0059(8)
C23 0.0226(8) 0.0306(9) 0.0182(8) 0.0049(7) 0.0011(7) -0.0032(7)
C24 0.0384(11) 0.0313(10) 0.0364(11) 0.0099(9) 0.0054(9) 0.0018(9)
C25 0.0173(8) 0.0293(9) 0.0227(8) 0.0001(7) -0.0006(7) -0.0033(7)
C26 0.0285(10) 0.0371(11) 0.0342(10) -0.0023(8) -0.0005(8) 0.0067(8)
C27 0.0253(9) 0.0304(10) 0.0295(9) 0.0003(8) 0.0024(7) -0.0100(8)
C28 0.089(2) 0.0432(14) 0.0708(18) -0.0235(13) 0.0429(16) -0.0354(14)
C29 0.0198(13) 0.0342(16) 0.0290(12) 0.0080(10) 0.0088(10) -0.0020(10)
C29A 0.0227(9) 0.0351(10) 0.0258(9) 0.0090(7) 0.0047(7) -0.0029(8)
C30 0.0260(14) 0.068(2) 0.061(2) 0.0099(16) 0.0232(13) -0.0091(13)
C30A 0.075(11) 0.049(9) 0.072(10) -0.004(7) 0.033(8) -0.025(8)
C31 0.0277(9) 0.0391(11) 0.0210(9) 0.0033(8) 0.0110(7) 0.0010(8)
C32 0.0315(10) 0.0488(12) 0.0192(9) 0.0038(8) 0.0060(7) 0.0023(9)
C33 0.0201(8) 0.0221(8) 0.0187(8) -0.0024(6) 0.0001(6) -0.0026(6)
C34 0.0426(11) 0.0287(10) 0.0261(9) 0.0026(8) -0.0084(8) -0.0014(9)
C35 0.0166(8) 0.0239(8) 0.0232(8) 0.0023(7) 0.0026(6) -0.0047(6)
C36 0.0184(8) 0.0307(10) 0.0373(10) 0.0034(8) 0.0064(7) 0.0000(7)
C37 0.0279(9) 0.0183(8) 0.0284(9) -0.0013(7) 0.0037(7) -0.0008(7)
C38 0.0261(9) 0.0251(9) 0.0200(8) -0.0047(7) 0.0016(7) 0.0037(7)
P2 0.0266(2) 0.0306(3) 0.0219(2) 0.00553(18) 0.00363(19) -0.00057(19)
F1 0.0318(6) 0.0662(9) 0.0271(6) 0.0129(6) 0.0013(5) -0.0028(6)
F2 0.0218(7) 0.0994(16) 0.0505(9) 0.0302(9) 0.0096(6) 0.0024(8)
F2A 0.067(10) 0.088(11) 0.056(9) -0.013(7) 0.013(7) 0.025(8)
F3 0.118(2) 0.0296(9) 0.0688(13) -0.0034(8) 0.0010(12) -0.0055(10)
F3A 0.072(10) 0.058(9) 0.058(9) 0.002(7) 0.017(7) -0.036(7)
F4 0.0541(8) 0.0792(11) 0.0287(7) 0.0174(7) 0.0021(6) 0.0160(8)
F5 0.0342(9) 0.142(2) 0.0384(9) 0.0306(11) 0.0121(7) -0.0073(12)
F5A 0.084(11) 0.071(10) 0.071(10) -0.006(8) 0.015(8) 0.024(8)
F6 0.0805(15) 0.0472(11) 0.0661(12) -0.0196(9) -0.0105(11) 0.0170(11)
F6A 0.085(11) 0.063(10) 0.076(10) -0.007(8) 0.012(8) -0.025(8)

loop_
_atom_type_symbol
_atom_type_description
_atom_type_scat_dispersion_real
_atom_type_scat_dispersion_imag
_atom_type_scat_source
C C 0.0033 0.0016 'International Tables Vol C Tables 4.2.6.8 and 6.1.1.4'
H H 0.0000 0.0000 'International Tables Vol C Tables 4.2.6.8 and 6.1.1.4'
N N 0.0061 0.0033 'International Tables Vol C Tables 4.2.6.8 and 6.1.1.4'
O O 0.0106 0.0060 'International Tables Vol C Tables 4.2.6.8 and 6.1.1.4'
F F 0.0171 0.0103 'International Tables Vol C Tables 4.2.6.8 and 6.1.1.4'
P P 0.1023 0.0942 'International Tables Vol C Tables 4.2.6.8 and 6.1.1.4'

loop_
_geom_angle_atom_site_label_1
_geom_angle_atom_site_label_2
_geom_angle_atom_site_label_3
_geom_angle
O1 P1 O2 175.61(6)
O1 P1 N1 92.17(6)
O1 P1 N2 88.13(6)
O1 P1 N3 87.87(6)
O1 P1 N4 91.87(6)
O2 P1 N1 92.22(6)
O2 P1 N2 91.65(6)
O2 P1 N3 87.75(6)
O2 P1 N4 88.33(6)
N1 P1 N2 90.22(6)
N1 P1 N3 179.96(8)
N1 P1 N4 90.09(6)
N2 P1 N4 179.69(7)
N3 P1 N2 89.81(6)
N3 P1 N4 89.88(6)
C37 O1 P1 125.92(11)
C38 O2 P1 124.90(10)
C1 N1 P1 126.88(11)
C4 N1 P1 126.47(11)
C4 N1 C1 106.66(13)
C6 N2 P1 126.69(11)
C6 N2 C9 106.51(13)
C9 N2 P1 126.78(11)
C11 N3 P1 126.61(12)
C11 N3 C14 106.87(14)
C14 N3 P1 126.52(11)
C16 N4 P1 126.52(11)
C16 N4 C19 106.54(13)
C19 N4 P1 126.92(11)
N1 C1 C2 109.46(14)
C20 C1 N1 123.26(14)
C20 C1 C2 125.75(15)
C1 C2 C21 124.72(15)
C3 C2 C1 106.72(14)
C3 C2 C21 128.52(15)
C2 C3 C4 107.40(14)
C2 C3 C23 128.68(15)
C4 C3 C23 123.88(15)
N1 C4 C3 109.33(14)
C5 C4 N1 123.24(15)
C5 C4 C3 126.11(15)
C6 C5 C4 120.69(15)
N2 C6 C5 123.11(14)
N2 C6 C7 109.65(14)
C5 C6 C7 125.82(15)
C6 C7 C25 124.57(16)
C8 C7 C6 106.97(15)
C8 C7 C25 128.46(16)
C7 C8 C9 107.18(15)
C7 C8 C27 127.75(16)
C9 C8 C27 125.07(16)
N2 C9 C8 109.53(15)
N2 C9 C10 122.60(15)
C10 C9 C8 126.51(16)
C9 C10 C11 120.71(16)
N3 C11 C10 123.30(16)
N3 C11 C12 109.31(15)
C10 C11 C12 125.86(16)
C11 C12 C29 124.13(18)
C11 C12 C29A 126.0(4)
C13 C12 C11 107.22(16)
C13 C12 C29 128.65(18)
C13 C12 C29A 120.1(5)
C12 C13 C14 106.90(16)
C12 C13 C31 128.66(17)
C14 C13 C31 124.35(16)
N3 C14 C13 109.35(15)
C15 C14 N3 123.17(15)
C15 C14 C13 125.89(15)
C14 C15 C16 120.48(15)
N4 C16 C15 123.29(15)
N4 C16 C17 109.58(14)
C15 C16 C17 126.14(15)
C16 C17 C33 123.98(15)
C18 C17 C16 107.39(14)
C18 C17 C33 128.26(15)
C17 C18 C19 107.04(14)
C17 C18 C35 127.74(15)
C19 C18 C35 125.20(15)
N4 C19 C18 109.35(14)
C20 C19 N4 123.20(14)
C20 C19 C18 126.19(15)
C1 C20 C19 120.57(15)
C2 C21 C22 114.02(15)
C3 C23 C24 111.30(15)
C7 C25 C26 111.84(15)
C8 C27 C28 112.20(17)
C12 C29 C30 111.3(2)
C30A C29A C12 102.4(10)
C13 C31 C32 113.88(16)
C17 C33 C34 110.60(14)
C18 C35 C36 113.24(14)
F1 P2 F2A 95.0(7)
F1 P2 F5 88.63(8)
F2 P2 F1 90.33(7)
F2 P2 F3 92.07(13)
F2 P2 F4 90.24(8)
F2 P2 F5 177.44(14)
F2 P2 F6 90.81(13)
F3 P2 F1 89.17(9)
F3 P2 F4 90.95(10)
F3 P2 F5 90.26(15)
F3 P2 F6 177.04(15)
F3A P2 F1 102.8(9)
F3A P2 F2A 92.7(15)
F3A P2 F4 76.8(9)
F3A P2 F6A 162.7(15)
F4 P2 F1 179.42(8)
F4 P2 F2A 85.4(7)
F4 P2 F5 90.80(8)
F5A P2 F1 93.8(10)
F5A P2 F2A 169.9(14)
F5A P2 F3A 80.5(17)
F5A P2 F4 85.7(10)
F5A P2 F6A 83.2(18)
F6 P2 F1 90.13(9)
F6 P2 F4 89.73(9)
F6 P2 F5 86.85(15)
F6A P2 F1 84.1(9)
F6A P2 F2A 102.5(16)
F6A P2 F4 96.1(9)

loop_
_geom_bond_atom_site_label_1
_geom_bond_atom_site_label_2
_geom_bond_distance
P1 O1 1.6535(12)
P1 O2 1.6550(12)
P1 N1 1.8328(14)
P1 N2 1.8387(14)
P1 N3 1.8340(14)
P1 N4 1.8403(14)
O1 C37 1.420(2)
O2 C38 1.429(2)
N1 C1 1.387(2)
N1 C4 1.383(2)
N2 C6 1.382(2)
N2 C9 1.383(2)
N3 C11 1.375(2)
N3 C14 1.385(2)
N4 C16 1.382(2)
N4 C19 1.386(2)
C1 C2 1.440(2)
C1 C20 1.380(2)
C2 C3 1.372(2)
C2 C21 1.504(2)
C3 C4 1.436(2)
C3 C23 1.497(2)
C4 C5 1.383(2)
C5 C6 1.382(2)
C6 C7 1.442(2)
C7 C8 1.366(2)
C7 C25 1.503(2)
C8 C9 1.441(2)
C8 C27 1.500(2)
C9 C10 1.383(2)
C10 C11 1.385(2)
C11 C12 1.439(2)
C12 C13 1.369(3)
C12 C29 1.496(3)
C12 C29A 1.628(12)
C13 C14 1.436(2)
C13 C31 1.505(2)
C14 C15 1.378(2)
C15 C16 1.386(2)
C16 C17 1.434(2)
C17 C18 1.366(2)
C17 C33 1.500(2)
C18 C19 1.440(2)
C18 C35 1.502(2)
C19 C20 1.384(2)
C21 C22 1.517(3)
C23 C24 1.524(3)
C25 C26 1.519(3)
C27 C28 1.520(3)
C29 C30 1.534(4)
C29A C30A 1.53(2)
C31 C32 1.527(3)
C33 C34 1.523(3)
C35 C36 1.527(3)
P2 F1 1.5966(12)
P2 F2 1.5601(14)
P2 F2A 1.629(19)
P2 F3 1.5681(18)
P2 F3A 1.454(18)
P2 F4 1.5965(13)
P2 F5 1.6097(17)
P2 F5A 1.34(2)
P2 F6 1.5882(19)
P2 F6A 1.58(2)
